data_7032333
loop_
_publ_author_name
'Kumar, Amit'
'Pandey, Rampal'
'Gupta, Rakesh Kumar'
'Dubey, Mrigendra'
'Pandey, Daya Shankar'

_publ_section_title
;
 Novel tetranuclear copper |2 + 4| cubanes resulting from unprecedented
 C-O bond formation cum dearomatization.
;
_journal_issue 35
_journal_name_full 'Dalton transactions (Cambridge, England : 2003)'
_journal_page_first 13169
_journal_page_last 13173
_journal_paper_doi 10.1039/c4dt01887g
_journal_volume 43
_journal_year 2014
_chemical_absolute_configuration syn
_chemical_compound_source Synthesized
_chemical_formula_moiety 'C28 H38 Cu N4 O2'
_chemical_formula_sum 'C28 H38 Cu N4 O2'
_chemical_formula_weight 526.16
_space_group_IT_number 15
_symmetry_cell_setting monoclinic
_symmetry_Int_Tables_number 15
_symmetry_space_group_name_Hall '-C 2yc'
_symmetry_space_group_name_H-M 'C 1 2/c 1'
_atom_sites_solution_hydrogens geom
_atom_sites_solution_primary direct
_atom_sites_solution_secondary difmap
_audit_creation_method SHELXL-97
_cell_angle_alpha 90.00
_cell_angle_beta 98.023(2)
_cell_angle_gamma 90.00
_cell_formula_units_Z 4
_cell_length_a 13.5908(3)
_cell_length_b 11.6711(3)
_cell_length_c 17.6727(3)
_cell_measurement_temperature 292(2)
_cell_volume 2775.80(11)
_computing_cell_refinement CrysAlisPro
_computing_data_collection 'Bruker APEX II (kappa 4)'
_computing_data_reduction SHELXL
_computing_molecular_graphics wingx
_computing_publication_material wingx
_computing_structure_refinement 'SHELXL-97 (Sheldrick, 1997)'
_computing_structure_solution SHELXL
_diffrn_ambient_temperature 292(2)
_diffrn_measured_fraction_theta_full 0.995
_diffrn_measured_fraction_theta_max 0.995
_diffrn_radiation_monochromator graphite
_diffrn_radiation_probe x-ray
_diffrn_radiation_type MoK\a
_diffrn_radiation_wavelength 0.71073
_diffrn_reflns_av_R_equivalents 0.0477
_diffrn_reflns_av_sigmaI/netI 0.0361
_diffrn_reflns_limit_h_max 19
_diffrn_reflns_limit_h_min -19
_diffrn_reflns_limit_k_max 16
_diffrn_reflns_limit_k_min -16
_diffrn_reflns_limit_l_max 25
_diffrn_reflns_limit_l_min -25
_diffrn_reflns_number 24468
_diffrn_reflns_theta_full 30.52
_diffrn_reflns_theta_max 30.52
_diffrn_reflns_theta_min 2.31
_diffrn_source 'fine-focus sealed tube'
_exptl_absorpt_coefficient_mu 0.817
_exptl_absorpt_correction_T_max 0.8873
_exptl_absorpt_correction_T_min 0.7917
_exptl_absorpt_correction_type multi-scan
_exptl_absorpt_process_details 'Sortav (Blessing 1995)'
_exptl_crystal_colour Black
_exptl_crystal_density_diffrn 1.259
_exptl_crystal_density_method 'not measured'
_exptl_crystal_description Rod
_exptl_crystal_F_000 1116
_exptl_crystal_size_max 0.30
_exptl_crystal_size_mid 0.20
_exptl_crystal_size_min 0.15
_refine_diff_density_max 0.940
_refine_diff_density_min -0.794
_refine_diff_density_rms 0.083
_refine_ls_extinction_coef 0.0000
_refine_ls_extinction_expression Fc^*^=kFc[1+0.001xFc^2^\l^3^/sin(2\q)]^-1/4^
_refine_ls_extinction_method SHELXL
_refine_ls_goodness_of_fit_ref 1.051
_refine_ls_hydrogen_treatment constr
_refine_ls_matrix_type full
_refine_ls_number_parameters 163
_refine_ls_number_reflns 4230
_refine_ls_number_restraints 15
_refine_ls_restrained_S_all 1.294
_refine_ls_R_factor_all 0.0774
_refine_ls_R_factor_gt 0.0577
_refine_ls_shift/su_max 0.048
_refine_ls_shift/su_mean 0.006
_refine_ls_structure_factor_coef Fsqd
_refine_ls_weighting_details 'calc w=1/[\s^2^(Fo^2^)+(0.1115P)^2^+0.5258P] where P=(Fo^2^+2Fc^2^)/3'
_refine_ls_weighting_scheme calc
_refine_ls_wR_factor_gt 0.1617
_refine_ls_wR_factor_ref 0.1755
_reflns_number_gt 3207
_reflns_number_total 4230
_reflns_threshold_expression >2sigma(I)
_cod_duplicate_entry 7031643
_cod_data_source_file c4dt01887g2.cif
_cod_data_source_block 3
_cod_original_sg_symbol_Hall ' -C 2yc'
_cod_original_sg_symbol_H-M 'C 2/c'
_cod_database_code 7032333

loop_
_symmetry_equiv_pos_as_xyz
'x, y, z'
'-x, y, -z+1/2'
'x+1/2, y+1/2, z'
'-x+1/2, y+1/2, -z+1/2'
'-x, -y, -z'
'x, -y, z-1/2'
'-x+1/2, -y+1/2, -z'
'x+1/2, -y+1/2, z-1/2'

loop_
_atom_site_label
_atom_site_type_symbol
_atom_site_fract_x
_atom_site_fract_y
_atom_site_fract_z
_atom_site_U_iso_or_equiv
_atom_site_adp_type
_atom_site_occupancy
_atom_site_symmetry_multiplicity
_atom_site_calc_flag
_atom_site_refinement_flags
Cu1 Cu 0.5000 0.42593(4) 0.2500 0.0388(2) Uani 1 2 d S
O1 O 0.61182(15) 0.4581(2) 0.20005(13) 0.0480(5) Uani 1 1 d .
N1 N 0.41636(16) 0.3873(3) 0.15329(14) 0.0443(5) Uani 1 1 d .
N3 N 0.1016(3) 0.2164(4) 0.1989(3) 0.0991(14) Uani 1 1 d .
H3A H 0.1306 0.1566 0.2197 0.119 Uiso 1 1 d RD
H3B H 0.0380 0.2219 0.1940 0.119 Uiso 1 1 d RD
C1 C 0.2607(2) 0.4900(3) 0.1222(2) 0.0571(8) Uani 1 1 d .
C2 C 0.3096(2) 0.3912(3) 0.14981(17) 0.0454(6) Uani 1 1 d .
C3 C 0.2593(2) 0.2992(3) 0.1758(2) 0.0532(8) Uani 1 1 d DU
C4 C 0.1541(3) 0.3064(4) 0.1703(2) 0.0653(10) Uani 1 1 d DU
C5 C 0.1048(3) 0.4046(4) 0.1407(3) 0.0711(11) Uani 1 1 d .
C6 C 0.1573(3) 0.4930(4) 0.1183(2) 0.0706(11) Uani 1 1 d .
H6 H 0.1235 0.5586 0.0994 0.085 Uiso 1 1 calc R
C7 C 0.3157(3) 0.1976(4) 0.2115(3) 0.0774(11) Uani 1 1 d .
H7A H 0.2698 0.1421 0.2262 0.116 Uiso 1 1 calc RD
H7B H 0.3597 0.2219 0.2559 0.116 Uiso 1 1 calc R
H7C H 0.3537 0.1638 0.1754 0.116 Uiso 1 1 calc R
C8 C -0.0111(3) 0.4213(6) 0.1272(4) 0.124(3) Uani 1 1 d .
H8A H -0.0426 0.3546 0.1446 0.185 Uiso 1 1 calc RD
H8B H -0.0330 0.4324 0.0737 0.185 Uiso 1 1 calc R
H8C H -0.0284 0.4872 0.1551 0.185 Uiso 1 1 calc R
C9 C 0.3165(4) 0.5929(4) 0.0996(3) 0.0822(13) Uani 1 1 d .
H9A H 0.2719 0.6421 0.0676 0.123 Uiso 1 1 calc R
H9B H 0.3690 0.5683 0.0722 0.123 Uiso 1 1 calc R
H9C H 0.3443 0.6339 0.1447 0.123 Uiso 1 1 calc R
C10 C 0.4536(2) 0.3531(3) 0.09242(18) 0.0509(7) Uani 1 1 d .
C11 C 0.5569(2) 0.3542(3) 0.0879(2) 0.0572(8) Uani 1 1 d .
H11 H 0.5783 0.3146 0.0475 0.069 Uiso 1 1 calc R
C12 C 0.6277(2) 0.4083(3) 0.13758(19) 0.0466(7) Uani 1 1 d .
C13 C 0.7337(3) 0.4159(4) 0.1218(3) 0.0673(11) Uani 1 1 d .
H13A H 0.7779 0.4004 0.1680 0.101 Uiso 1 1 calc R
H13B H 0.7463 0.4914 0.1040 0.101 Uiso 1 1 calc R
H13C H 0.7444 0.3607 0.0835 0.101 Uiso 1 1 calc R
C14 C 0.3873(3) 0.3078(5) 0.0232(2) 0.0803(14) Uani 1 1 d .
H14A H 0.3201 0.3037 0.0340 0.121 Uiso 1 1 calc R
H14B H 0.4092 0.2326 0.0110 0.121 Uiso 1 1 calc R
H14C H 0.3905 0.3581 -0.0194 0.121 Uiso 1 1 calc R

loop_
_atom_site_aniso_label
_atom_site_aniso_U_11
_atom_site_aniso_U_22
_atom_site_aniso_U_33
_atom_site_aniso_U_23
_atom_site_aniso_U_13
_atom_site_aniso_U_12
Cu1 0.0306(3) 0.0513(3) 0.0344(3) 0.000 0.00380(17) 0.000
O1 0.0371(10) 0.0664(13) 0.0407(11) -0.0003(10) 0.0061(8) -0.0094(9)
N1 0.0311(10) 0.0623(14) 0.0393(12) -0.0054(11) 0.0039(9) -0.0056(10)
N3 0.064(2) 0.104(3) 0.134(4) 0.002(3) 0.030(2) -0.023(2)
C1 0.0464(16) 0.078(2) 0.0449(17) -0.0041(16) -0.0018(13) 0.0028(15)
C2 0.0342(12) 0.0640(17) 0.0376(14) -0.0085(13) 0.0035(10) -0.0072(12)
C3 0.0454(15) 0.065(2) 0.0507(18) -0.0109(15) 0.0117(13) -0.0125(14)
C4 0.0533(18) 0.088(3) 0.058(2) -0.0230(19) 0.0200(16) -0.0272(18)
C5 0.0405(17) 0.107(3) 0.065(2) -0.016(2) 0.0050(16) 0.0006(18)
C6 0.0501(19) 0.096(3) 0.063(2) -0.009(2) -0.0041(16) 0.0178(19)
C7 0.082(3) 0.061(2) 0.090(3) 0.005(2) 0.014(2) -0.009(2)
C8 0.044(2) 0.195(8) 0.134(6) -0.023(4) 0.020(3) 0.010(3)
C9 0.096(3) 0.072(3) 0.077(3) 0.018(2) 0.004(3) 0.001(2)
C10 0.0421(14) 0.070(2) 0.0412(16) -0.0090(14) 0.0073(12) -0.0086(13)
C11 0.0453(16) 0.080(2) 0.0490(18) -0.0131(16) 0.0162(14) -0.0087(15)
C12 0.0370(13) 0.0609(19) 0.0427(16) 0.0053(13) 0.0082(11) -0.0020(11)
C13 0.0377(16) 0.097(3) 0.070(3) -0.002(2) 0.0166(16) -0.0074(16)
C14 0.0541(19) 0.140(4) 0.047(2) -0.035(2) 0.0093(15) -0.024(2)

loop_
_atom_type_symbol
_atom_type_description
_atom_type_scat_dispersion_real
_atom_type_scat_dispersion_imag
_atom_type_scat_source
C C 0.0033 0.0016 'International Tables Vol C Tables 4.2.6.8 and 6.1.1.4'
H H 0.0000 0.0000 'International Tables Vol C Tables 4.2.6.8 and 6.1.1.4'
Cu Cu 0.3201 1.2651 'International Tables Vol C Tables 4.2.6.8 and 6.1.1.4'
N N 0.0061 0.0033 'International Tables Vol C Tables 4.2.6.8 and 6.1.1.4'
O O 0.0106 0.0060 'International Tables Vol C Tables 4.2.6.8 and 6.1.1.4'

loop_
_geom_angle_atom_site_label_1
_geom_angle_atom_site_label_2
_geom_angle_atom_site_label_3
_geom_angle
_geom_angle_site_symmetry_1
_geom_angle_site_symmetry_3
O1 Cu1 O1 157.18(16) 2_655 .
O1 Cu1 N1 92.54(9) 2_655 2_655
O1 Cu1 N1 92.65(9) . 2_655
O1 Cu1 N1 92.65(9) 2_655 .
O1 Cu1 N1 92.54(9) . .
N1 Cu1 N1 153.52(18) 2_655 .
C12 O1 Cu1 123.2(2) . .
C10 N1 C2 118.3(2) . .
C10 N1 Cu1 122.6(2) . .
C2 N1 Cu1 119.00(18) . .
C4 N3 H3A 122.4 . .
C4 N3 H3B 117.5 . .
H3A N3 H3B 120.1 . .
C2 C1 C6 117.9(4) . .
C2 C1 C9 121.5(3) . .
C6 C1 C9 120.6(4) . .
C3 C2 C1 121.9(3) . .
C3 C2 N1 120.1(3) . .
C1 C2 N1 118.0(3) . .
C2 C3 C4 118.0(4) . .
C2 C3 C7 120.3(3) . .
C4 C3 C7 121.7(3) . .
C5 C4 N3 120.6(4) . .
C5 C4 C3 120.1(3) . .
N3 C4 C3 119.2(4) . .
C6 C5 C4 119.7(3) . .
C6 C5 C8 114.9(5) . .
C4 C5 C8 125.4(4) . .
C5 C6 C1 122.5(4) . .
C5 C6 H6 118.8 . .
C1 C6 H6 118.8 . .
C3 C7 H7A 109.5 . .
C3 C7 H7B 109.5 . .
H7A C7 H7B 109.5 . .
C3 C7 H7C 109.5 . .
H7A C7 H7C 109.5 . .
H7B C7 H7C 109.5 . .
C5 C8 H8A 109.5 . .
C5 C8 H8B 109.5 . .
H8A C8 H8B 109.5 . .
C5 C8 H8C 109.5 . .
H8A C8 H8C 109.5 . .
H8B C8 H8C 109.5 . .
C1 C9 H9A 109.5 . .
C1 C9 H9B 109.5 . .
H9A C9 H9B 109.5 . .
C1 C9 H9C 109.5 . .
H9A C9 H9C 109.5 . .
H9B C9 H9C 109.5 . .
N1 C10 C11 122.8(3) . .
N1 C10 C14 121.0(3) . .
C11 C10 C14 116.2(3) . .
C12 C11 C10 125.7(3) . .
C12 C11 H11 117.2 . .
C10 C11 H11 117.2 . .
O1 C12 C11 124.9(3) . .
O1 C12 C13 114.1(3) . .
C11 C12 C13 121.0(3) . .
C12 C13 H13A 109.5 . .
C12 C13 H13B 109.5 . .
H13A C13 H13B 109.5 . .
C12 C13 H13C 109.5 . .
H13A C13 H13C 109.5 . .
H13B C13 H13C 109.5 . .
C10 C14 H14A 109.5 . .
C10 C14 H14B 109.5 . .
H14A C14 H14B 109.5 . .
C10 C14 H14C 109.5 . .
H14A C14 H14C 109.5 . .
H14B C14 H14C 109.5 . .

loop_
_geom_bond_atom_site_label_1
_geom_bond_atom_site_label_2
_geom_bond_distance
_geom_bond_site_symmetry_2
Cu1 O1 1.898(2) 2_655
Cu1 O1 1.898(2) .
Cu1 N1 1.968(2) 2_655
Cu1 N1 1.968(2) .
O1 C12 1.292(4) .
N1 C10 1.313(4) .
N1 C2 1.445(3) .
N3 C4 1.404(6) .
N3 H3A 0.8579 .
N3 H3B 0.8598 .
C1 C2 1.386(5) .
C1 C6 1.397(5) .
C1 C9 1.504(6) .
C2 C3 1.384(5) .
C3 C4 1.422(5) .
C3 C7 1.503(6) .
C4 C5 1.392(7) .
C5 C6 1.345(7) .
C5 C8 1.572(6) .
C6 H6 0.9300 .
C7 H7A 0.9600 .
C7 H7B 0.9600 .
C7 H7C 0.9600 .
C8 H8A 0.9600 .
C8 H8B 0.9600 .
C8 H8C 0.9600 .
C9 H9A 0.9600 .
C9 H9B 0.9600 .
C9 H9C 0.9600 .
C10 C11 1.417(4) .
C10 C14 1.510(5) .
C11 C12 1.363(5) .
C11 H11 0.9300 .
C12 C13 1.508(4) .
C13 H13A 0.9600 .
C13 H13B 0.9600 .
C13 H13C 0.9600 .
C14 H14A 0.9600 .
C14 H14B 0.9600 .
C14 H14C 0.9600 .

loop_
_geom_torsion_atom_site_label_1
_geom_torsion_atom_site_label_2
_geom_torsion_atom_site_label_3
_geom_torsion_atom_site_label_4
_geom_torsion
_geom_torsion_site_symmetry_1
O1 Cu1 O1 C12 -132.9(3) 2_655
N1 Cu1 O1 C12 124.1(3) 2_655
N1 Cu1 O1 C12 -29.9(3) .
O1 Cu1 N1 C10 -178.4(3) 2_655
O1 Cu1 N1 C10 23.9(3) .
N1 Cu1 N1 C10 -77.3(3) 2_655
O1 Cu1 N1 C2 -1.5(3) 2_655
O1 Cu1 N1 C2 -159.3(3) .
N1 Cu1 N1 C2 99.6(2) 2_655
C6 C1 C2 C3 -2.5(5) .
C9 C1 C2 C3 175.3(4) .
C6 C1 C2 N1 179.4(3) .
C9 C1 C2 N1 -2.7(5) .
C10 N1 C2 C3 94.7(4) .
Cu1 N1 C2 C3 -82.3(3) .
C10 N1 C2 C1 -87.2(4) .
Cu1 N1 C2 C1 95.8(3) .
C1 C2 C3 C4 2.7(5) .
N1 C2 C3 C4 -179.3(3) .
C1 C2 C3 C7 -174.7(3) .
N1 C2 C3 C7 3.3(5) .
C2 C3 C4 C5 -1.0(5) .
C7 C3 C4 C5 176.4(4) .
C2 C3 C4 N3 -177.5(3) .
C7 C3 C4 N3 -0.1(6) .
N3 C4 C5 C6 175.6(4) .
C3 C4 C5 C6 -0.8(6) .
N3 C4 C5 C8 -7.2(7) .
C3 C4 C5 C8 176.4(5) .
C4 C5 C6 C1 1.1(6) .
C8 C5 C6 C1 -176.4(4) .
C2 C1 C6 C5 0.6(6) .
C9 C1 C6 C5 -177.3(4) .
C2 N1 C10 C11 175.2(3) .
Cu1 N1 C10 C11 -7.9(5) .
C2 N1 C10 C14 -5.9(5) .
Cu1 N1 C10 C14 170.9(3) .
N1 C10 C11 C12 -12.7(6) .
C14 C10 C11 C12 168.4(4) .
Cu1 O1 C12 C11 20.2(5) .
Cu1 O1 C12 C13 -160.8(2) .
C10 C11 C12 O1 6.5(6) .
C10 C11 C12 C13 -172.4(4) .
